data_2016758
loop_
_publ_author_name
'Ramos Silva, Manuela'
'Moreira, V\^ania M.'
'Cardoso, Cl\'audia'
'Matos Beja, Ana'
'Salvador, Jorge A. R.'

_publ_section_title
;
 Conformation of 17-chloro-16-formylandrosta-5,16-dien-3\b-yl acetate
 and 17-chloroandrosta-5,16-dien-3\b-yl acetate
;
_journal_coeditor_code GD3236
_journal_issue 9
_journal_name_full 'Acta Crystallographica Section C'
_journal_page_first o529
_journal_page_last o531
_journal_paper_doi 10.1107/S0108270108025997
_journal_volume 64
_journal_year 2008
_chemical_formula_iupac 'C22 H29 Cl O3'
_chemical_formula_moiety 'C22 H29 Cl O3'
_chemical_formula_sum 'C22 H29 Cl O3'
_chemical_formula_weight 376.90
_chemical_name_systematic
;
17-chloro-16-formylandrosta-5,16-dien-3\b-yl acetate
;
_space_group_IT_number 19
_symmetry_cell_setting orthorhombic
_symmetry_space_group_name_Hall 'P 2ac 2ab'
_symmetry_space_group_name_H-M 'P 21 21 21'
_atom_sites_solution_hydrogens geom
_atom_sites_solution_primary direct
_atom_sites_solution_secondary difmap
_audit_creation_method SHELXL97
_cell_angle_alpha 90.00
_cell_angle_beta 90.00
_cell_angle_gamma 90.00
_cell_formula_units_Z 4
_cell_length_a 6.0689(2)
_cell_length_b 13.2879(4)
_cell_length_c 24.7664(8)
_cell_measurement_reflns_used 4667
_cell_measurement_temperature 293(2)
_cell_measurement_theta_max 18.6064
_cell_measurement_theta_min 2.2481
_cell_volume 1997.24(11)
_computing_cell_refinement 'SAINT (Bruker, 2003)'
_computing_data_collection 'SMART (Bruker, 2003)'
_computing_data_reduction 'SAINT (Bruker, 2003)'
_computing_molecular_graphics 'ORTEPII (Johnson, 1976)'
_computing_publication_material 'SHELXL97 (Sheldrick, 2008)'
_computing_structure_refinement 'SHELXL97 (Sheldrick, 2008)'
_computing_structure_solution 'SHELXS97 (Sheldrick, 2008)'
_diffrn_ambient_temperature 293(2)
_diffrn_measured_fraction_theta_full 0.994
_diffrn_measured_fraction_theta_max 0.994
_diffrn_measurement_device_type 'Bruker APEX CCD area-detector'
_diffrn_measurement_method '\f and \w'
_diffrn_radiation_monochromator graphite
_diffrn_radiation_source 'fine-focus sealed tube'
_diffrn_radiation_type MoK\a
_diffrn_radiation_wavelength 0.71073
_diffrn_reflns_av_R_equivalents 0.0835
_diffrn_reflns_av_sigmaI/netI 0.0448
_diffrn_reflns_limit_h_max 7
_diffrn_reflns_limit_h_min -7
_diffrn_reflns_limit_k_max 16
_diffrn_reflns_limit_k_min -16
_diffrn_reflns_limit_l_max 30
_diffrn_reflns_limit_l_min -29
_diffrn_reflns_number 38455
_diffrn_reflns_theta_full 25.66
_diffrn_reflns_theta_max 25.66
_diffrn_reflns_theta_min 1.64
_exptl_absorpt_coefficient_mu 0.210
_exptl_absorpt_correction_T_max 0.98
_exptl_absorpt_correction_T_min 0.863
_exptl_absorpt_correction_type multi-scan
_exptl_absorpt_process_details '(SADABS; Sheldrick, 2000)'
_exptl_crystal_colour colourless
_exptl_crystal_density_diffrn 1.253
_exptl_crystal_density_method 'not measured'
_exptl_crystal_description prism
_exptl_crystal_F_000 808
_exptl_crystal_size_max 0.42
_exptl_crystal_size_mid 0.17
_exptl_crystal_size_min 0.09
_refine_diff_density_max 0.135
_refine_diff_density_min -0.231
_refine_ls_abs_structure_details 'Flack (1983), with 1551 Friedel pairs'
_refine_ls_abs_structure_Flack 0.02(10)
_refine_ls_extinction_method none
_refine_ls_goodness_of_fit_ref 1.027
_refine_ls_hydrogen_treatment constr
_refine_ls_matrix_type full
_refine_ls_number_parameters 238
_refine_ls_number_reflns 3757
_refine_ls_number_restraints 0
_refine_ls_restrained_S_all 1.027
_refine_ls_R_factor_all 0.0804
_refine_ls_R_factor_gt 0.0442
_refine_ls_shift/su_max 0.001
_refine_ls_shift/su_mean 0.000
_refine_ls_structure_factor_coef Fsqd
_refine_ls_weighting_details 'calc w = 1/[\s^2^(Fo^2^)+(0.0469P)^2^+0.1552P] where P=(Fo^2^+2Fc^2^)/3'
_refine_ls_weighting_scheme calc
_refine_ls_wR_factor_gt 0.0900
_refine_ls_wR_factor_ref 0.1049
_reflns_number_gt 2563
_reflns_number_total 3757
_reflns_threshold_expression I>2\s(I)
_cod_data_source_file gd3236.cif
_cod_data_source_block I
_cod_database_code 2016758
_cod_database_fobs_code 2016758

loop_
_symmetry_equiv_pos_as_xyz
'x, y, z'
'-x+1/2, -y, z+1/2'
'x+1/2, -y+1/2, -z'
'-x, y+1/2, -z+1/2'

loop_
_atom_site_type_symbol
_atom_site_label
_atom_site_fract_x
_atom_site_fract_y
_atom_site_fract_z
_atom_site_U_iso_or_equiv
_atom_site_adp_type
_atom_site_calc_flag
_atom_site_refinement_flags
_atom_site_occupancy
Cl Cl1 0.25370(14) 0.70059(8) 0.81619(3) 0.0985(3) Uani d . 1
C C1 0.3556(4) 0.4315(2) 1.09415(10) 0.0544(7) Uani d . 1
H H11 0.2592 0.4892 1.0986 0.065 Uiso calc R 1
H H12 0.2756 0.3814 1.0735 0.065 Uiso calc R 1
C C2 0.4055(4) 0.3878(2) 1.15016(10) 0.0554(7) Uani d . 1
H H21 0.4692 0.4397 1.1729 0.067 Uiso calc R 1
H H22 0.2697 0.3652 1.1669 0.067 Uiso calc R 1
C C3 0.5625(4) 0.3014(2) 1.14567(9) 0.0510(7) Uani d . 1
H H3 0.4922 0.2464 1.1257 0.061 Uiso calc R 1
O O1 0.6090(3) 0.26842(14) 1.20060(7) 0.0563(5) Uani d . 1
C C31 0.6815(5) 0.1745(2) 1.20749(13) 0.0670(8) Uani d . 1
O O2 0.7134(5) 0.11780(17) 1.17084(9) 0.0949(8) Uani d . 1
C C32 0.7140(6) 0.1511(3) 1.26598(12) 0.0908(11) Uani d . 1
H H31 0.6263 0.0937 1.2756 0.136 Uiso calc R 1
H H32 0.6699 0.2080 1.2873 0.136 Uiso calc R 1
H H33 0.8666 0.1367 1.2726 0.136 Uiso calc R 1
C C4 0.7714(4) 0.3324(2) 1.11704(9) 0.0511(7) Uani d . 1
H H41 0.8657 0.2741 1.1126 0.061 Uiso calc R 1
H H42 0.8498 0.3811 1.1390 0.061 Uiso calc R 1
C C5 0.7234(4) 0.37796(18) 1.06227(9) 0.0420(6) Uani d . 1
C C6 0.8202(4) 0.34268(18) 1.01840(10) 0.0480(6) Uani d . 1
H H6 0.9131 0.2875 1.0224 0.058 Uiso calc R 1
C C7 0.7920(4) 0.38455(18) 0.96276(9) 0.0493(6) Uani d . 1
H H71 0.7051 0.3379 0.9415 0.059 Uiso calc R 1
H H72 0.9355 0.3906 0.9458 0.059 Uiso calc R 1
C C8 0.6800(4) 0.48692(18) 0.96248(9) 0.0410(6) Uani d . 1
H H8 0.7869 0.5385 0.9730 0.049 Uiso calc R 1
C C9 0.4856(4) 0.48758(18) 1.00291(9) 0.0416(6) Uani d . 1
H H9 0.3904 0.4315 0.9922 0.050 Uiso calc R 1
C C10 0.5582(4) 0.46448(18) 1.06133(9) 0.0418(6) Uani d . 1
C C11 0.3424(4) 0.5825(2) 0.99809(11) 0.0583(8) Uani d . 1
H H111 0.2093 0.5724 1.0191 0.070 Uiso calc R 1
H H112 0.4218 0.6384 1.0141 0.070 Uiso calc R 1
C C12 0.2761(4) 0.6118(2) 0.94048(9) 0.0605(8) Uani d . 1
H H121 0.1724 0.5629 0.9263 0.073 Uiso calc R 1
H H122 0.2045 0.6771 0.9408 0.073 Uiso calc R 1
C C13 0.4797(4) 0.6158(2) 0.90426(10) 0.0497(6) Uani d . 1
C C14 0.5897(4) 0.51183(18) 0.90722(10) 0.0432(6) Uani d . 1
H H14 0.4689 0.4639 0.9018 0.052 Uiso calc R 1
C C15 0.7266(5) 0.50465(19) 0.85556(9) 0.0543(7) Uani d . 1
H H151 0.8708 0.5349 0.8602 0.065 Uiso calc R 1
H H152 0.7439 0.4354 0.8439 0.065 Uiso calc R 1
C C16 0.5876(5) 0.5636(2) 0.81674(10) 0.0557(7) Uani d . 1
C C161 0.6006(6) 0.5532(3) 0.75833(13) 0.0741(9) Uani d . 1
H H161 0.5132 0.5955 0.7374 0.089 Uiso calc R 1
O O3 0.7159(5) 0.4940(2) 0.73529(8) 0.0925(8) Uani d . 1
C C17 0.4456(5) 0.6211(2) 0.84412(11) 0.0574(7) Uani d . 1
C C18 0.6321(5) 0.7036(2) 0.91963(12) 0.0667(8) Uani d . 1
H H181 0.5600 0.7662 0.9118 0.100 Uiso calc R 1
H H182 0.7662 0.6991 0.8992 0.100 Uiso calc R 1
H H183 0.6655 0.7002 0.9575 0.100 Uiso calc R 1
C C19 0.6669(5) 0.55694(19) 1.08863(11) 0.0608(8) Uani d . 1
H H191 0.5574 0.6077 1.0949 0.091 Uiso calc R 1
H H192 0.7797 0.5834 1.0655 0.091 Uiso calc R 1
H H193 0.7310 0.5370 1.1224 0.091 Uiso calc R 1

loop_
_atom_site_aniso_label
_atom_site_aniso_U_11
_atom_site_aniso_U_22
_atom_site_aniso_U_33
_atom_site_aniso_U_12
_atom_site_aniso_U_13
_atom_site_aniso_U_23
Cl1 0.0769(5) 0.1319(8) 0.0866(6) 0.0260(6) -0.0113(5) 0.0407(5)
C1 0.0399(14) 0.075(2) 0.0487(16) 0.0110(14) 0.0053(12) -0.0010(14)
C2 0.0464(15) 0.0729(19) 0.0470(16) 0.0047(15) 0.0063(12) -0.0010(15)
C3 0.0557(15) 0.0568(17) 0.0407(15) -0.0009(14) -0.0013(13) -0.0077(13)
O1 0.0691(12) 0.0532(12) 0.0466(11) 0.0048(10) 0.0041(9) 0.0021(9)
C31 0.0616(18) 0.062(2) 0.078(2) 0.0073(17) 0.0160(16) 0.0059(18)
O2 0.122(2) 0.0661(15) 0.0969(17) 0.0189(16) 0.0274(16) -0.0055(13)
C32 0.102(3) 0.090(2) 0.080(2) 0.024(2) 0.013(2) 0.0322(18)
C4 0.0464(14) 0.0600(17) 0.0469(14) 0.0071(14) 0.0004(13) -0.0042(13)
C5 0.0368(13) 0.0495(15) 0.0398(13) 0.0009(13) -0.0009(11) -0.0025(11)
C6 0.0455(14) 0.0468(16) 0.0517(16) 0.0069(12) 0.0005(12) -0.0005(12)
C7 0.0524(15) 0.0523(16) 0.0432(14) 0.0034(14) 0.0077(12) -0.0039(12)
C8 0.0380(13) 0.0432(15) 0.0419(14) -0.0017(12) -0.0002(11) -0.0069(11)
C9 0.0356(12) 0.0492(16) 0.0401(15) 0.0009(12) 0.0000(11) -0.0045(12)
C10 0.0371(13) 0.0485(16) 0.0399(14) 0.0048(12) -0.0017(11) -0.0083(12)
C11 0.0478(15) 0.072(2) 0.0550(17) 0.0202(15) 0.0047(13) -0.0001(14)
C12 0.0464(15) 0.075(2) 0.0601(17) 0.0172(16) -0.0012(14) 0.0088(14)
C13 0.0444(14) 0.0556(17) 0.0491(16) 0.0023(14) -0.0047(12) 0.0030(13)
C14 0.0410(13) 0.0495(16) 0.0392(14) -0.0052(12) -0.0013(11) -0.0028(12)
C15 0.0569(16) 0.0600(17) 0.0461(15) -0.0005(15) 0.0030(14) -0.0027(12)
C16 0.0589(17) 0.0660(19) 0.0421(16) -0.0132(15) -0.0066(14) 0.0070(14)
C161 0.079(2) 0.090(3) 0.053(2) -0.017(2) -0.0013(18) 0.0097(19)
O3 0.117(2) 0.1088(19) 0.0517(13) -0.0194(18) 0.0144(14) -0.0061(12)
C17 0.0476(15) 0.0644(19) 0.0603(18) -0.0055(15) -0.0090(14) 0.0134(16)
C18 0.0742(19) 0.0536(18) 0.072(2) -0.0001(17) -0.0086(16) -0.0016(15)
C19 0.0693(18) 0.0581(18) 0.0550(17) -0.0001(16) -0.0091(15) -0.0116(14)

loop_
_atom_type_symbol
_atom_type_description
_atom_type_scat_dispersion_real
_atom_type_scat_dispersion_imag
_atom_type_scat_source
C C 0.0033 0.0016 'International Tables Vol C Tables 4.2.6.8 and 6.1.1.4'
H H 0.0000 0.0000 'International Tables Vol C Tables 4.2.6.8 and 6.1.1.4'
O O 0.0106 0.0060 'International Tables Vol C Tables 4.2.6.8 and 6.1.1.4'
Cl Cl 0.1484 0.1585 'International Tables Vol C Tables 4.2.6.8 and 6.1.1.4'

loop_
_geom_angle_atom_site_label_1
_geom_angle_atom_site_label_2
_geom_angle_atom_site_label_3
_geom_angle
C2 C1 C10 115.3(2)
C2 C1 H11 108.4
C10 C1 H11 108.4
C2 C1 H12 108.4
C10 C1 H12 108.4
H11 C1 H12 107.5
C3 C2 C1 110.4(2)
C3 C2 H21 109.6
C1 C2 H21 109.6
C3 C2 H22 109.6
C1 C2 H22 109.6
H21 C2 H22 108.1
O1 C3 C2 106.54(19)
O1 C3 C4 111.0(2)
C2 C3 C4 111.1(2)
O1 C3 H3 109.4
C2 C3 H3 109.4
C4 C3 H3 109.4
C31 O1 C3 117.7(2)
O2 C31 O1 123.1(3)
O2 C31 C32 125.7(3)
O1 C31 C32 111.2(3)
C31 C32 H31 109.5
C31 C32 H32 109.5
H31 C32 H32 109.5
C31 C32 H33 109.5
H31 C32 H33 109.5
H32 C32 H33 109.5
C3 C4 C5 111.6(2)
C3 C4 H41 109.3
C5 C4 H41 109.3
C3 C4 H42 109.3
C5 C4 H42 109.3
H41 C4 H42 108.0
C6 C5 C4 120.6(2)
C6 C5 C10 123.2(2)
C4 C5 C10 116.2(2)
C5 C6 C7 125.1(2)
C5 C6 H6 117.5
C7 C6 H6 117.5
C6 C7 C8 112.84(19)
C6 C7 H71 109.0
C8 C7 H71 109.0
C6 C7 H72 109.0
C8 C7 H72 109.0
H71 C7 H72 107.8
C14 C8 C7 111.24(19)
C14 C8 C9 107.97(18)
C7 C8 C9 110.06(19)
C14 C8 H8 109.2
C7 C8 H8 109.2
C9 C8 H8 109.2
C11 C9 C10 113.4(2)
C11 C9 C8 112.7(2)
C10 C9 C8 112.83(18)
C11 C9 H9 105.7
C10 C9 H9 105.7
C8 C9 H9 105.7
C5 C10 C1 107.6(2)
C5 C10 C9 110.59(18)
C1 C10 C9 108.91(19)
C5 C10 C19 108.12(19)
C1 C10 C19 109.6(2)
C9 C10 C19 111.9(2)
C12 C11 C9 115.4(2)
C12 C11 H111 108.4
C9 C11 H111 108.4
C12 C11 H112 108.4
C9 C11 H112 108.4
H111 C11 H112 107.5
C13 C12 C11 110.1(2)
C13 C12 H121 109.6
C11 C12 H121 109.6
C13 C12 H122 109.6
C11 C12 H122 109.6
H121 C12 H122 108.2
C17 C13 C12 118.1(2)
C17 C13 C14 98.6(2)
C12 C13 C14 107.0(2)
C17 C13 C18 107.0(2)
C12 C13 C18 111.6(2)
C14 C13 C18 114.1(2)
C8 C14 C15 123.2(2)
C8 C14 C13 113.4(2)
C15 C14 C13 104.62(19)
C8 C14 H14 104.6
C15 C14 H14 104.6
C13 C14 H14 104.6
C16 C15 C14 101.4(2)
C16 C15 H151 111.5
C14 C15 H151 111.5
C16 C15 H152 111.5
C14 C15 H152 111.5
H151 C15 H152 109.3
C17 C16 C161 126.4(3)
C17 C16 C15 109.6(2)
C161 C16 C15 123.8(3)
O3 C161 C16 124.6(3)
O3 C161 H161 117.7
C16 C161 H161 117.7
C16 C17 C13 112.7(2)
C16 C17 Cl1 125.8(2)
C13 C17 Cl1 121.4(2)
C13 C18 H181 109.5
C13 C18 H182 109.5
H181 C18 H182 109.5
C13 C18 H183 109.5
H181 C18 H183 109.5
H182 C18 H183 109.5
C10 C19 H191 109.5
C10 C19 H192 109.5
H191 C19 H192 109.5
C10 C19 H193 109.5
H191 C19 H193 109.5
H192 C19 H193 109.5

loop_
_geom_bond_atom_site_label_1
_geom_bond_atom_site_label_2
_geom_bond_distance
Cl1 C17 1.717(3)
C1 C2 1.534(4)
C1 C10 1.538(3)
C1 H11 0.9700
C1 H12 0.9700
C2 C3 1.497(4)
C2 H21 0.9700
C2 H22 0.9700
C3 O1 1.457(3)
C3 C4 1.510(3)
C3 H3 0.9800
O1 C31 1.335(3)
C31 O2 1.195(3)
C31 C32 1.494(4)
C32 H31 0.9600
C32 H32 0.9600
C32 H33 0.9600
C4 C5 1.514(3)
C4 H41 0.9700
C4 H42 0.9700
C5 C6 1.321(3)
C5 C10 1.526(3)
C6 C7 1.496(3)
C6 H6 0.9300
C7 C8 1.521(3)
C7 H71 0.9700
C7 H72 0.9700
C8 C14 1.511(3)
C8 C9 1.547(3)
C8 H8 0.9800
C9 C11 1.536(3)
C9 C10 1.543(3)
C9 H9 0.9800
C10 C19 1.550(3)
C11 C12 1.533(3)
C11 H111 0.9700
C11 H112 0.9700
C12 C13 1.528(3)
C12 H121 0.9700
C12 H122 0.9700
C13 C17 1.505(4)
C13 C14 1.536(3)
C13 C18 1.536(4)
C14 C15 1.529(3)
C14 H14 0.9800
C15 C16 1.500(4)
C15 H151 0.9700
C15 H152 0.9700
C16 C17 1.337(4)
C16 C161 1.456(4)
C161 O3 1.197(4)
C161 H161 0.9300
C18 H181 0.9600
C18 H182 0.9600
C18 H183 0.9600
C19 H191 0.9600
C19 H192 0.9600
C19 H193 0.9600

loop_
_geom_torsion_atom_site_label_1
_geom_torsion_atom_site_label_2
_geom_torsion_atom_site_label_3
_geom_torsion_atom_site_label_4
_geom_torsion
C10 C1 C2 C3 -55.6(3)
C1 C2 C3 O1 177.1(2)
C1 C2 C3 C4 56.1(3)
C2 C3 O1 C31 157.8(2)
C4 C3 O1 C31 -81.1(3)
C3 O1 C31 O2 1.5(4)
C3 O1 C31 C32 -178.0(3)
O1 C3 C4 C5 -173.50(19)
C2 C3 C4 C5 -55.2(3)
C3 C4 C5 C6 -126.4(3)
C3 C4 C5 C10 53.1(3)
C4 C5 C6 C7 -177.4(2)
C10 C5 C6 C7 3.2(4)
C5 C6 C7 C8 12.8(4)
C6 C7 C8 C14 -162.0(2)
C6 C7 C8 C9 -42.4(3)
C14 C8 C9 C11 -49.1(3)
C7 C8 C9 C11 -170.7(2)
C14 C8 C9 C10 -179.2(2)
C7 C8 C9 C10 59.2(3)
C6 C5 C10 C1 131.0(3)
C4 C5 C10 C1 -48.4(3)
C6 C5 C10 C9 12.2(3)
C4 C5 C10 C9 -167.3(2)
C6 C5 C10 C19 -110.6(3)
C4 C5 C10 C19 69.9(3)
C2 C1 C10 C5 49.6(3)
C2 C1 C10 C9 169.5(2)
C2 C1 C10 C19 -67.8(3)
C11 C9 C10 C5 -172.6(2)
C8 C9 C10 C5 -42.9(3)
C11 C9 C10 C1 69.3(3)
C8 C9 C10 C1 -161.0(2)
C11 C9 C10 C19 -52.0(3)
C8 C9 C10 C19 77.7(3)
C10 C9 C11 C12 176.9(2)
C8 C9 C11 C12 47.2(3)
C9 C11 C12 C13 -51.3(3)
C11 C12 C13 C17 167.1(2)
C11 C12 C13 C14 57.2(3)
C11 C12 C13 C18 -68.3(3)
C7 C8 C14 C15 -50.8(3)
C9 C8 C14 C15 -171.6(2)
C7 C8 C14 C13 -178.5(2)
C9 C8 C14 C13 60.6(3)
C17 C13 C14 C8 171.4(2)
C12 C13 C14 C8 -65.6(3)
C18 C13 C14 C8 58.4(3)
C17 C13 C14 C15 34.5(2)
C12 C13 C14 C15 157.5(2)
C18 C13 C14 C15 -78.5(3)
C8 C14 C15 C16 -164.5(2)
C13 C14 C15 C16 -33.1(3)
C14 C15 C16 C17 18.1(3)
C14 C15 C16 C161 -158.4(3)
C17 C16 C161 O3 -172.7(3)
C15 C16 C161 O3 3.2(5)
C161 C16 C17 C13 -179.0(3)
C15 C16 C17 C13 4.6(3)
C161 C16 C17 Cl1 -3.2(4)
C15 C16 C17 Cl1 -179.6(2)
C12 C13 C17 C16 -139.3(3)
C14 C13 C17 C16 -24.8(3)
C18 C13 C17 C16 93.8(3)
C12 C13 C17 Cl1 44.6(3)
C14 C13 C17 Cl1 159.2(2)
C18 C13 C17 Cl1 -82.2(3)

loop_
_cod_related_entry_id
_cod_related_entry_database
_cod_related_entry_code
1 ChemSpider 8650112
